data_4346473
loop_
_publ_author_name
'Das, Raj Kumar'
'Aggarwal, Himanshu'
'Barbour, Leonard J.'

_publ_section_title
;
 Anomalous Anisotropic Thermal Expansion in a One-Dimensional Coordination
 Polymer Driven by Conformational Flexibility.
;
_journal_issue 17
_journal_name_full 'Inorganic chemistry'
_journal_page_first 8171
_journal_page_last 8173
_journal_paper_doi 10.1021/acs.inorgchem.5b01560
_journal_volume 54
_journal_year 2015
_chemical_formula_moiety 'C12 H10 Li2 N2 O5, 2(C0.50 H2 O0.50)'
_chemical_formula_sum 'C13 H14 Li2 N2 O6'
_chemical_formula_weight 308.14
_space_group_IT_number 15
_space_group_name_Hall '-C 2yc'
_space_group_name_H-M_alt 'C 1 2/c 1'
_symmetry_cell_setting monoclinic
_symmetry_space_group_name_Hall '-C 2yc'
_symmetry_space_group_name_H-M 'C 1 2/c 1'
_atom_sites_solution_hydrogens geom
_atom_sites_solution_primary direct
_atom_sites_solution_secondary difmap
_audit_creation_method SHELXL-97
_cell_angle_alpha 90.00
_cell_angle_beta 107.353(5)
_cell_angle_gamma 90.00
_cell_formula_units_Z 4
_cell_length_a 17.642(7)
_cell_length_b 9.530(4)
_cell_length_c 10.036(4)
_cell_measurement_reflns_used 1450
_cell_measurement_temperature 180(2)
_cell_measurement_theta_max 25.95
_cell_measurement_theta_min 2.42
_cell_volume 1610.5(11)
_computing_cell_refinement 'SAINT (Bruker, 2009)'
_computing_data_reduction SAINT
_computing_molecular_graphics 'X-Seed (Barbour 2001)'
_computing_structure_refinement 'SHELXL-97 (Sheldrick, 1997)'
_computing_structure_solution 'SHELXS-97 (Sheldrick, 1990)'
_diffrn_ambient_temperature 180(2)
_diffrn_measured_fraction_theta_full 0.998
_diffrn_measured_fraction_theta_max 0.998
_diffrn_measurement_device_type 'CCD area detector'
_diffrn_measurement_method 'phi and omega scans'
_diffrn_radiation_monochromator graphite
_diffrn_radiation_source 'fine-focus sealed tube'
_diffrn_radiation_type MoK\a
_diffrn_radiation_wavelength 0.71073
_diffrn_reflns_av_R_equivalents 0.0219
_diffrn_reflns_av_sigmaI/netI 0.0256
_diffrn_reflns_limit_h_max 21
_diffrn_reflns_limit_h_min -21
_diffrn_reflns_limit_k_max 9
_diffrn_reflns_limit_k_min -11
_diffrn_reflns_limit_l_max 11
_diffrn_reflns_limit_l_min -12
_diffrn_reflns_number 4520
_diffrn_reflns_theta_full 26.08
_diffrn_reflns_theta_max 26.08
_diffrn_reflns_theta_min 2.42
_exptl_absorpt_coefficient_mu 0.099
_exptl_absorpt_correction_T_max 0.9931
_exptl_absorpt_correction_T_min 0.9648
_exptl_absorpt_correction_type multi-scan
_exptl_absorpt_process_details SADABS
_exptl_crystal_colour colorless
_exptl_crystal_density_diffrn 1.271
_exptl_crystal_density_method 'not measured'
_exptl_crystal_description plate
_exptl_crystal_F_000 640
_exptl_crystal_size_max 0.366
_exptl_crystal_size_mid 0.186
_exptl_crystal_size_min 0.070
_refine_diff_density_max 0.703
_refine_diff_density_min -0.223
_refine_diff_density_rms 0.067
_refine_ls_extinction_method none
_refine_ls_goodness_of_fit_ref 1.079
_refine_ls_hydrogen_treatment mixed
_refine_ls_matrix_type full
_refine_ls_number_parameters 123
_refine_ls_number_reflns 1596
_refine_ls_number_restraints 2
_refine_ls_restrained_S_all 1.079
_refine_ls_R_factor_all 0.0594
_refine_ls_R_factor_gt 0.0519
_refine_ls_shift/su_max 0.000
_refine_ls_shift/su_mean 0.000
_refine_ls_structure_factor_coef Fsqd
_refine_ls_weighting_details 'calc w=1/[\s^2^(Fo^2^)+(0.1097P)^2^+1.1918P] where P=(Fo^2^+2Fc^2^)/3'
_refine_ls_weighting_scheme calc
_refine_ls_wR_factor_gt 0.1672
_refine_ls_wR_factor_ref 0.1764
_reflns_number_gt 1347
_reflns_number_total 1596
_reflns_threshold_expression >2sigma(I)
_cod_data_source_file ic5b01560_si_002.cif
_cod_data_source_block LJB_1_180K
_cod_depositor_comments
;
The following automatic conversions were performed:

data item '_symmetry_cell_setting' value 'Monoclinic' was changed to
'monoclinic' in accordance with the
/home/saulius/struct/COD-crude-data/automatic-downloads/DataCite-retrospective/ACS/depositions/lib/dictionaries/cif_core.dic
dictionary named 'cif_core.dic' version 2.4.2 last updated on
2011-04-26.

Automatic conversion script
Id: cif_fix_values 6909 2019-04-08 15:41:33Z antanas 
;
_cod_original_cell_volume 1610.6(10)
_cod_original_sg_symbol_H-M C2/c
_cod_database_code 4346473

loop_
_symmetry_equiv_pos_as_xyz
'x, y, z'
'-x, y, -z+1/2'
'x+1/2, y+1/2, z'
'-x+1/2, y+1/2, -z+1/2'
'-x, -y, -z'
'x, -y, z-1/2'
'-x+1/2, -y+1/2, -z'
'x+1/2, -y+1/2, z-1/2'

loop_
_atom_site_label
_atom_site_type_symbol
_atom_site_fract_x
_atom_site_fract_y
_atom_site_fract_z
_atom_site_U_iso_or_equiv
_atom_site_adp_type
_atom_site_occupancy
_atom_site_symmetry_multiplicity
_atom_site_calc_flag
_atom_site_refinement_flags
O1 O 0.10487(8) 0.07732(15) 0.32268(13) 0.0258(4) Uani 1 1 d .
O1W O 0.0000 -0.17737(19) 0.2500 0.0225(5) Uani 1 2 d S
N1 N 0.35793(10) 0.1863(2) 0.2228(2) 0.0353(5) Uani 1 1 d .
C1 C 0.11899(10) 0.07656(19) 0.20857(19) 0.0202(4) Uani 1 1 d .
Li1 Li 0.03242(17) -0.0280(3) 0.3940(3) 0.0238(7) Uani 1 1 d .
O2 O 0.07014(7) 0.04496(14) 0.09344(13) 0.0250(4) Uani 1 1 d .
C2 C 0.20267(10) 0.11560(19) 0.20951(19) 0.0222(5) Uani 1 1 d .
O3 O 0.0091(4) 0.3897(5) 0.1871(7) 0.119(4) Uani 0.50 1 d PD
C3 C 0.23263(11) 0.0830(2) 0.1015(2) 0.0299(5) Uani 1 1 d .
H3 H 0.2007 0.0361 0.0207 0.036 Uiso 1 1 calc R
C4 C 0.31059(12) 0.1199(3) 0.1130(2) 0.0364(6) Uani 1 1 d .
H4 H 0.3310 0.0964 0.0384 0.044 Uiso 1 1 calc R
C5 C 0.32826(13) 0.2184(3) 0.3257(3) 0.0436(6) Uani 1 1 d .
H5 H 0.3611 0.2670 0.4045 0.052 Uiso 1 1 calc R
C6 C 0.25141(13) 0.1844(3) 0.3235(2) 0.0387(6) Uani 1 1 d .
H6 H 0.2327 0.2084 0.4000 0.046 Uiso 1 1 calc R
C7 C 0.0386(6) 0.3984(10) 0.0640(10) 0.100(3) Uani 0.50 1 d PD
H7A H 0.0959 0.4164 0.0947 0.150 Uiso 0.50 1 calc PR
H7B H 0.0114 0.4749 0.0031 0.150 Uiso 0.50 1 calc PR
H7C H 0.0280 0.3096 0.0125 0.150 Uiso 0.50 1 calc PR
H1W H -0.0415(17) -0.237(3) 0.241(3) 0.061(9) Uiso 1 1 d .
H1O3 H -0.013(5) 0.308(5) 0.195(6) 0.12(3) Uiso 0.50 1 d PD

loop_
_atom_site_aniso_label
_atom_site_aniso_U_11
_atom_site_aniso_U_22
_atom_site_aniso_U_33
_atom_site_aniso_U_23
_atom_site_aniso_U_13
_atom_site_aniso_U_12
O1 0.0211(7) 0.0391(8) 0.0194(7) -0.0028(5) 0.0092(5) -0.0071(5)
O1W 0.0146(9) 0.0250(10) 0.0290(10) 0.000 0.0080(7) 0.000
N1 0.0204(9) 0.0421(11) 0.0440(11) 0.0007(8) 0.0105(8) -0.0095(7)
C1 0.0172(9) 0.0233(9) 0.0207(9) -0.0004(7) 0.0062(7) -0.0025(7)
Li1 0.0174(14) 0.0352(17) 0.0202(14) 0.0002(12) 0.0079(12) 0.0004(13)
O2 0.0155(7) 0.0415(8) 0.0184(7) -0.0036(5) 0.0056(5) -0.0063(5)
C2 0.0169(9) 0.0259(10) 0.0241(10) 0.0008(7) 0.0068(7) -0.0040(7)
O3 0.124(5) 0.028(2) 0.136(6) -0.014(2) -0.065(6) 0.008(3)
C3 0.0197(10) 0.0430(12) 0.0280(11) -0.0055(8) 0.0087(8) -0.0063(8)
C4 0.0240(10) 0.0500(14) 0.0404(13) -0.0039(10) 0.0176(9) -0.0062(9)
C5 0.0284(11) 0.0610(16) 0.0402(13) -0.0131(11) 0.0087(10) -0.0234(11)
C6 0.0302(11) 0.0566(15) 0.0326(12) -0.0159(10) 0.0142(9) -0.0202(10)
C7 0.137(8) 0.082(5) 0.081(6) 0.014(4) 0.035(6) -0.004(5)

loop_
_atom_type_symbol
_atom_type_description
_atom_type_scat_dispersion_real
_atom_type_scat_dispersion_imag
_atom_type_scat_source
C C 0.0033 0.0016 'International Tables Vol C Tables 4.2.6.8 and 6.1.1.4'
H H 0.0000 0.0000 'International Tables Vol C Tables 4.2.6.8 and 6.1.1.4'
Li Li -0.0003 0.0001 'International Tables Vol C Tables 4.2.6.8 and 6.1.1.4'
N N 0.0061 0.0033 'International Tables Vol C Tables 4.2.6.8 and 6.1.1.4'
O O 0.0106 0.0060 'International Tables Vol C Tables 4.2.6.8 and 6.1.1.4'

loop_
_geom_angle_atom_site_label_1
_geom_angle_atom_site_label_2
_geom_angle_atom_site_label_3
_geom_angle
_geom_angle_site_symmetry_1
_geom_angle_site_symmetry_3
C1 O1 Li1 132.70(15) . .
Li1 O1W Li1 88.5(2) 2 .
C5 N1 C4 117.38(17) . .
O1 C1 O2 125.35(16) . .
O1 C1 C2 117.02(16) . .
O2 C1 C2 117.63(16) . .
O1 C1 Li1 84.70(12) . 2
O2 C1 Li1 40.88(10) . 2
C2 C1 Li1 157.71(14) . 2
O2 Li1 O1 111.71(16) 6_556 .
O2 Li1 O2 90.12(13) 6_556 2
O1 Li1 O2 124.23(18) . 2
O2 Li1 O1W 129.31(18) 6_556 .
O1 Li1 O1W 100.51(14) . .
O2 Li1 O1W 103.18(14) 2 .
O2 Li1 C1 114.66(13) 6_556 2
O1 Li1 C1 110.55(15) . 2
O2 Li1 C1 24.54(7) 2 2
O1W Li1 C1 87.17(12) . 2
O2 Li1 Li1 45.92(10) 6_556 5_556
O1 Li1 Li1 131.5(2) . 5_556
O2 Li1 Li1 44.20(9) 2 5_556
O1W Li1 Li1 127.27(19) . 5_556
C1 Li1 Li1 68.74(12) 2 5_556
O2 Li1 Li1 173.87(15) 6_556 2
O1 Li1 Li1 74.07(12) . 2
O2 Li1 Li1 88.03(15) 2 2
O1W Li1 Li1 45.75(10) . 2
C1 Li1 Li1 63.69(11) 2 2
Li1 Li1 Li1 132.0(2) 5_556 2
C1 O2 Li1 155.52(15) . 6
C1 O2 Li1 114.58(15) . 2
Li1 O2 Li1 89.87(13) 6 2
C6 C2 C3 118.12(18) . .
C6 C2 C1 119.15(17) . .
C3 C2 C1 122.72(17) . .
O3 O3 C7 172.3(8) 2 .
C2 C3 C4 118.72(18) . .
N1 C4 C3 123.4(2) . .
N1 C5 C6 123.0(2) . .
C2 C6 C5 119.3(2) . .

loop_
_geom_bond_atom_site_label_1
_geom_bond_atom_site_label_2
_geom_bond_distance
_geom_bond_site_symmetry_2
O1 C1 1.243(2) .
O1 Li1 1.923(3) .
O1W Li1 1.987(4) 2
O1W Li1 1.987(4) .
N1 C5 1.326(3) .
N1 C4 1.327(3) .
C1 O2 1.255(2) .
C1 C2 1.520(2) .
C1 Li1 2.747(4) 2
Li1 O2 1.919(3) 6_556
Li1 O2 1.977(3) 2
Li1 C1 2.748(4) 2
Li1 Li1 2.752(6) 5_556
Li1 Li1 2.773(6) 2
O2 Li1 1.919(3) 6
O2 Li1 1.977(3) 2
C2 C6 1.375(3) .
C2 C3 1.376(3) .
O3 O3 1.391(17) 2
O3 C7 1.480(10) .
C3 C4 1.391(3) .
C5 C6 1.388(3) .
